data_7041126
loop_
_publ_author_name
'Su, Wei'
'Tang, Zhaofeng'
'Li, Peiyuan'
'Wang, Gufeng'
'Xiao, Qi'
'Li, Yuchun'
'Huang, Shan'
'Gu, Yunqiong'
'Lai, Zefeng'
'Zhang, Yuexing'

_publ_section_title
;
 New dinuclear ruthenium arene complexes containing thiosemicarbazone
 ligands: synthesis, structure and cytotoxic studies.
;
_journal_issue 48
_journal_name_full 'Dalton transactions (Cambridge, England : 2003)'
_journal_page_first 19329
_journal_page_last 19340
_journal_paper_doi 10.1039/c6dt03306g
_journal_volume 45
_journal_year 2016
_chemical_formula_moiety '2(C20 H27 N3 Ru S), 2(F6 P)'
_chemical_formula_sum 'C40 H52 F12 N6 P2 Ru2 S2'
_chemical_formula_weight 1173.08
_chemical_name_systematic
;
 ? 
;
_space_group_crystal_system orthorhombic
_space_group_IT_number 60
_space_group_name_Hall '-P 2n 2ab'
_space_group_name_H-M_alt 'P b c n'
_symmetry_space_group_name_Hall '-P 2n 2ab'
_symmetry_space_group_name_H-M 'P b c n'
_atom_sites_solution_hydrogens geom
_atom_sites_solution_primary direct
_atom_sites_solution_secondary difmap
_audit_creation_date 2016-09-12
_audit_creation_method
;
  Olex2 1.1
  (compiled 2011.02.15 svn.r1672, GUI svn.r3494)
;
_audit_update_record
;
2016-10-10 deposited with the CCDC.
2016-11-07 downloaded from the CCDC.
;
_cell_angle_alpha 90.00
_cell_angle_beta 90.00
_cell_angle_gamma 90.00
_cell_formula_units_Z 4
_cell_length_a 22.1419(9)
_cell_length_b 11.4910(4)
_cell_length_c 19.2736(8)
_cell_measurement_reflns_used 2624
_cell_measurement_temperature 293(2)
_cell_measurement_theta_max 23.5790
_cell_measurement_theta_min 3.4730
_cell_volume 4903.8(3)
_computing_cell_refinement
;
CrysAlisPro, Agilent Technologies,
Version 1.171.37.35 (release 13-08-2014 CrysAlis171 .NET)
(compiled Aug 13 2014,18:06:01)
;
_computing_data_collection
;
CrysAlisPro, Agilent Technologies,
Version 1.171.37.35 (release 13-08-2014 CrysAlis171 .NET)
(compiled Aug 13 2014,18:06:01)
;
_computing_data_reduction
;
CrysAlisPro, Agilent Technologies,
Version 1.171.37.35 (release 13-08-2014 CrysAlis171 .NET)
(compiled Aug 13 2014,18:06:01)
;
_computing_molecular_graphics
;
O. V. Dolomanov, L. J. Bourhis, R. J. Gildea, J. A. K. Howard and H. Puschmann,
OLEX2: a complete structure solution, refinement and analysis program.
J. Appl. Cryst. (2009). 42, 339-341.
;
_computing_publication_material
;
O. V. Dolomanov, L. J. Bourhis, R. J. Gildea, J. A. K. Howard and H. Puschmann,
OLEX2: a complete structure solution, refinement and analysis program.
J. Appl. Cryst. (2009). 42, 339-341.
;
_computing_structure_refinement 'SHELXL-97 (Sheldrick, 1997)'
_computing_structure_solution 'A short history of SHELX (Sheldrick, 2007)/Bruker'
_diffrn_ambient_temperature 293(2)
_diffrn_detector 'CCD plate'
_diffrn_detector_area_resol_mean 15.9784
_diffrn_detector_type Eos
_diffrn_measured_fraction_theta_full 0.9964
_diffrn_measured_fraction_theta_max 0.8973
_diffrn_measurement_details
;
#__ type_ start__ end____ width___ exp.time_
  1 omega  -48.00   52.00   1.0000   10.0000
omega____ theta____ kappa____ phi______ frames
    -      -18.0825   77.0000    0.0000 100

#__ type_ start__ end____ width___ exp.time_
  2 omega  -23.00   10.00   1.0000   10.0000
omega____ theta____ kappa____ phi______ frames
    -      -18.0825   77.0000  -60.0000 33

#__ type_ start__ end____ width___ exp.time_
  3 omega  -26.00    9.00   1.0000   10.0000
omega____ theta____ kappa____ phi______ frames
    -      -18.0825   77.0000   60.0000 35
;
_diffrn_measurement_device 'four-circle diffractometer'
_diffrn_measurement_device_type 'SuperNova, Single source at offset, Eos'
_diffrn_measurement_method '\w scans'
_diffrn_orient_matrix_UB_11 -0.0105073000
_diffrn_orient_matrix_UB_12 -0.0047366000
_diffrn_orient_matrix_UB_13 -0.0346536000
_diffrn_orient_matrix_UB_21 0.0261373000
_diffrn_orient_matrix_UB_22 -0.0324712000
_diffrn_orient_matrix_UB_23 -0.0088661000
_diffrn_orient_matrix_UB_31 -0.0152461000
_diffrn_orient_matrix_UB_32 -0.0522231000
_diffrn_orient_matrix_UB_33 0.0086920000
_diffrn_radiation_monochromator mirror
_diffrn_radiation_probe x-ray
_diffrn_radiation_type 'Mo K\a'
_diffrn_radiation_wavelength 0.71073
_diffrn_reflns_av_R_equivalents 0.0405
_diffrn_reflns_av_unetI/netI 0.0563
_diffrn_reflns_limit_h_max 15
_diffrn_reflns_limit_h_min -27
_diffrn_reflns_limit_k_max 9
_diffrn_reflns_limit_k_min -14
_diffrn_reflns_limit_l_max 14
_diffrn_reflns_limit_l_min -24
_diffrn_reflns_number 14415
_diffrn_reflns_theta_full 26.37
_diffrn_reflns_theta_max 26.37
_diffrn_reflns_theta_min 3.32
_diffrn_source 'SuperNova (Mo) X-ray Source'
_exptl_absorpt_coefficient_mu 0.848
_exptl_absorpt_correction_T_max 1.00000
_exptl_absorpt_correction_T_min 0.77156
_exptl_absorpt_correction_type multi-scan
_exptl_absorpt_process_details
;
CrysAlisPro, Agilent Technologies,
Version 1.171.37.35 (release 13-08-2014 CrysAlis171 .NET)
(compiled Aug 13 2014,18:06:01)
Empirical absorption correction using spherical harmonics,
 implemented in SCALE3 ABSPACK scaling algorithm.
;
_exptl_crystal_colour red
_exptl_crystal_density_diffrn 1.589
_exptl_crystal_density_method 'not measured'
_exptl_crystal_description block
_exptl_crystal_F_000 2368
_exptl_crystal_size_max 0.20
_exptl_crystal_size_mid 0.08
_exptl_crystal_size_min 0.05
_refine_diff_density_max 0.884
_refine_diff_density_min -0.539
_refine_diff_density_rms 0.096
_refine_ls_extinction_method none
_refine_ls_goodness_of_fit_ref 1.085
_refine_ls_hydrogen_treatment mixed
_refine_ls_matrix_type full
_refine_ls_number_parameters 293
_refine_ls_number_reflns 5016
_refine_ls_number_restraints 3
_refine_ls_restrained_S_all 1.122
_refine_ls_R_factor_all 0.1147
_refine_ls_R_factor_gt 0.0704
_refine_ls_shift/su_max 0.011
_refine_ls_shift/su_mean 0.000
_refine_ls_structure_factor_coef Fsqd
_refine_ls_weighting_details 'calc w=1/[\s^2^(Fo^2^)+(0.0704P)^2^+14.4194P] where P=(Fo^2^+2Fc^2^)/3'
_refine_ls_weighting_scheme calc
_refine_ls_wR_factor_gt 0.1648
_refine_ls_wR_factor_ref 0.1966
_reflns_number_gt 3192
_reflns_number_total 5016
_reflns_threshold_expression >2sigma(I)
_cod_data_source_file c6dt03306g2.cif
_cod_data_source_block 0117-gxsy-sw-6
_cod_depositor_comments 'Adding full bibliography for 7041117--7041126.cif.'
_cod_database_code 7041126
_reflns_odcompleteness_completeness 99.64
_reflns_odcompleteness_iscentric 1
_reflns_odcompleteness_theta 26.32

loop_
_space_group_symop_id
_space_group_symop_operation_xyz
1 'x, y, z'
2 '-x+1/2, -y+1/2, z+1/2'
3 'x+1/2, -y+1/2, -z'
4 '-x, y, -z+1/2'
5 '-x, -y, -z'
6 'x-1/2, y-1/2, -z-1/2'
7 '-x-1/2, y-1/2, z'
8 'x, -y, z-1/2'

loop_
_atom_site_label
_atom_site_type_symbol
_atom_site_fract_x
_atom_site_fract_y
_atom_site_fract_z
_atom_site_U_iso_or_equiv
_atom_site_adp_type
_atom_site_occupancy
_atom_site_symmetry_multiplicity
_atom_site_calc_flag
_atom_site_refinement_flags
Ru1 Ru 0.57482(3) 0.13382(5) 0.71567(3) 0.0514(2) Uani 1 1 d .
S1 S 0.52683(9) 0.16544(17) 0.82586(10) 0.0584(5) Uani 1 1 d .
P1 P 0.61271(14) 0.2706(2) 0.41345(14) 0.0878(8) Uani 1 1 d .
F5 F 0.5592(6) 0.3345(13) 0.3867(8) 0.271(7) Uani 1 1 d .
F1 F 0.6681(5) 0.2204(15) 0.4443(6) 0.265(7) Uani 1 1 d .
F4 F 0.6425(4) 0.2582(6) 0.3412(4) 0.144(3) Uani 1 1 d .
F2 F 0.5828(6) 0.1558(8) 0.4042(5) 0.223(6) Uani 1 1 d .
F6 F 0.6399(7) 0.3937(8) 0.4180(6) 0.235(6) Uani 1 1 d .
F3 F 0.5876(5) 0.2780(9) 0.4873(4) 0.190(4) Uani 1 1 d .
N1 N 0.5998(3) 0.4108(6) 0.7284(4) 0.074(2) Uani 1 1 d .
H1 H 0.5980 0.4723 0.7537 0.088 Uiso 1 1 calc R
N2 N 0.5767(3) 0.3094(6) 0.7480(4) 0.0673(17) Uani 1 1 d .
N3 N 0.5405(3) 0.3970(5) 0.8536(3) 0.0643(17) Uani 1 1 d .
H3 H 0.5502 0.4661 0.8405 0.077 Uiso 1 1 calc R
C1 C 0.6840(4) 0.5047(8) 0.5771(4) 0.072(2) Uani 1 1 d .
H1A H 0.6861 0.4333 0.5545 0.087 Uiso 1 1 calc R
C2 C 0.7110(4) 0.5986(10) 0.5484(5) 0.087(3) Uani 1 1 d .
H2 H 0.7314 0.5899 0.5065 0.104 Uiso 1 1 calc R
C3 C 0.7094(5) 0.7053(11) 0.5789(7) 0.106(4) Uani 1 1 d .
H3A H 0.7283 0.7687 0.5581 0.127 Uiso 1 1 calc R
C4 C 0.6801(5) 0.7178(8) 0.6397(8) 0.101(4) Uani 1 1 d .
H4 H 0.6787 0.7907 0.6606 0.121 Uiso 1 1 calc R
C5 C 0.6520(4) 0.6247(9) 0.6719(5) 0.084(3) Uani 1 1 d .
H5 H 0.6324 0.6345 0.7142 0.100 Uiso 1 1 calc R
C6 C 0.6536(3) 0.5127(7) 0.6387(4) 0.064(2) Uani 1 1 d .
C7 C 0.6260(3) 0.4095(9) 0.6660(4) 0.073(2) Uani 1 1 d .
H7 H 0.6263 0.3412 0.6401 0.087 Uiso 1 1 calc R
C8 C 0.5491(3) 0.3116(7) 0.8100(4) 0.0549(17) Uani 1 1 d .
C9 C 0.5158(4) 0.3824(8) 0.9225(4) 0.075(2) Uani 1 1 d .
H9A H 0.4858 0.3210 0.9216 0.090 Uiso 1 1 calc R
H9B H 0.4957 0.4538 0.9363 0.090 Uiso 1 1 calc R
C10 C 0.5629(5) 0.3531(10) 0.9747(5) 0.101(3) Uani 1 1 d .
H10A H 0.5825 0.2819 0.9616 0.151 Uiso 1 1 calc R
H10B H 0.5444 0.3437 1.0194 0.151 Uiso 1 1 calc R
H10C H 0.5921 0.4147 0.9767 0.151 Uiso 1 1 calc R
C11 C 0.5543(5) -0.0109(10) 0.5621(6) 0.116(4) Uani 1 1 d .
H11A H 0.5121 -0.0078 0.5736 0.173 Uiso 1 1 calc R
H11B H 0.5638 -0.0864 0.5438 0.173 Uiso 1 1 calc R
H11C H 0.5632 0.0474 0.5280 0.173 Uiso 1 1 calc R
C12 C 0.5913(4) 0.0110(8) 0.6263(5) 0.073(2) Uani 1 1 d .
C13 C 0.6359(4) 0.0946(8) 0.6272(5) 0.073(2) Uani 1 1 d .
H13 H 0.6438 0.1376 0.5874 0.087 Uiso 1 1 calc R
C14 C 0.6698(4) 0.1153(8) 0.6886(5) 0.073(2) Uani 1 1 d .
H14 H 0.6994 0.1726 0.6880 0.088 Uiso 1 1 calc R
C15 C 0.6604(4) 0.0533(9) 0.7496(5) 0.082(3) Uani 1 1 d .
C16 C 0.6131(6) -0.0285(9) 0.7484(6) 0.094(3) Uani 1 1 d .
H16 H 0.6039 -0.0691 0.7888 0.112 Uiso 1 1 calc R
C17 C 0.5794(4) -0.0509(7) 0.6881(6) 0.083(3) Uani 1 1 d .
H17 H 0.5491 -0.1069 0.6889 0.099 Uiso 1 1 calc R
C18 C 0.6976(7) 0.1553(14) 0.8537(11) 0.234(12) Uani 1 1 d D
H18A H 0.7164 0.1313 0.8962 0.351 Uiso 1 1 calc R
H18B H 0.6563 0.1764 0.8626 0.351 Uiso 1 1 calc R
H18C H 0.7188 0.2211 0.8350 0.351 Uiso 1 1 calc R
C19 C 0.6992(7) 0.0678(14) 0.8081(7) 0.165(7) Uani 1 1 d D
H19 H 0.6722 0.0210 0.8372 0.198 Uiso 1 1 calc R
C20 C 0.7473(5) -0.0155(9) 0.8169(6) 0.113(4) Uani 1 1 d D
H20A H 0.7305 -0.0912 0.8252 0.169 Uiso 1 1 calc R
H20B H 0.7719 0.0069 0.8557 0.169 Uiso 1 1 calc R
H20C H 0.7716 -0.0175 0.7757 0.169 Uiso 1 1 calc R

loop_
_atom_site_aniso_label
_atom_site_aniso_U_11
_atom_site_aniso_U_22
_atom_site_aniso_U_33
_atom_site_aniso_U_23
_atom_site_aniso_U_13
_atom_site_aniso_U_12
Ru1 0.0499(4) 0.0522(4) 0.0522(4) 0.0017(3) 0.0020(3) 0.0010(3)
S1 0.0558(11) 0.0672(11) 0.0521(11) -0.0039(9) -0.0077(9) 0.0031(9)
P1 0.105(2) 0.0831(17) 0.0754(17) -0.0046(13) 0.0199(16) 0.0109(16)
F5 0.225(13) 0.284(14) 0.303(17) 0.049(13) -0.032(12) 0.117(12)
F1 0.167(9) 0.46(2) 0.172(10) 0.077(11) -0.004(7) 0.137(11)
F4 0.192(7) 0.133(5) 0.106(5) -0.023(4) 0.061(5) -0.035(5)
F2 0.319(14) 0.161(7) 0.190(9) -0.058(6) 0.138(9) -0.138(9)
F6 0.365(18) 0.149(8) 0.190(10) -0.059(7) 0.073(11) -0.069(10)
F3 0.233(10) 0.226(9) 0.112(6) -0.006(6) 0.092(6) 0.043(8)
N1 0.070(4) 0.062(4) 0.089(6) -0.006(4) -0.019(4) 0.001(4)
N2 0.058(4) 0.067(4) 0.077(5) 0.007(4) -0.010(4) -0.014(3)
N3 0.069(4) 0.059(4) 0.065(4) -0.007(3) 0.002(4) -0.013(3)
C1 0.072(5) 0.085(6) 0.060(5) 0.009(4) -0.002(4) -0.013(5)
C2 0.075(6) 0.102(7) 0.084(7) 0.015(6) -0.005(5) -0.012(6)
C3 0.081(7) 0.098(8) 0.137(11) 0.043(8) -0.010(8) -0.007(6)
C4 0.083(7) 0.061(5) 0.158(12) 0.014(7) -0.001(8) -0.005(5)
C5 0.061(5) 0.106(7) 0.084(7) -0.008(6) 0.007(5) 0.021(5)
C6 0.054(4) 0.073(5) 0.064(5) 0.008(4) -0.003(4) 0.004(4)
C7 0.053(4) 0.112(7) 0.053(5) 0.021(5) 0.003(4) 0.010(5)
C8 0.049(4) 0.068(5) 0.047(4) 0.000(4) 0.001(3) -0.001(4)
C9 0.068(5) 0.096(6) 0.060(5) -0.018(4) 0.011(4) 0.002(5)
C10 0.096(8) 0.131(9) 0.076(7) -0.004(6) -0.006(6) -0.013(6)
C11 0.104(8) 0.141(10) 0.102(8) -0.049(8) -0.004(7) -0.012(7)
C12 0.072(5) 0.075(5) 0.071(6) -0.017(5) 0.009(5) 0.006(5)
C13 0.059(5) 0.096(6) 0.064(5) -0.004(5) 0.018(4) 0.000(5)
C14 0.047(4) 0.099(6) 0.074(6) -0.001(5) 0.002(4) 0.008(4)
C15 0.076(6) 0.099(7) 0.072(6) -0.004(5) -0.006(5) 0.044(6)
C16 0.122(9) 0.079(6) 0.079(7) 0.021(6) 0.034(7) 0.045(6)
C17 0.087(6) 0.051(4) 0.110(8) -0.013(5) 0.030(6) 0.007(4)
C18 0.182(16) 0.200(16) 0.32(3) -0.140(18) -0.180(18) 0.105(13)
C19 0.186(14) 0.207(15) 0.102(9) -0.047(10) -0.077(10) 0.134(13)
C20 0.077(6) 0.138(9) 0.122(9) 0.017(8) -0.018(7) 0.033(7)

loop_
_atom_type_symbol
_atom_type_description
_atom_type_scat_dispersion_real
_atom_type_scat_dispersion_imag
_atom_type_scat_source
C C 0.0033 0.0016 'International Tables Vol C Tables 4.2.6.8 and 6.1.1.4'
H H 0.0000 0.0000 'International Tables Vol C Tables 4.2.6.8 and 6.1.1.4'
F F 0.0171 0.0103 'International Tables Vol C Tables 4.2.6.8 and 6.1.1.4'
N N 0.0061 0.0033 'International Tables Vol C Tables 4.2.6.8 and 6.1.1.4'
P P 0.1023 0.0942 'International Tables Vol C Tables 4.2.6.8 and 6.1.1.4'
Ru Ru -1.2594 0.8363 'International Tables Vol C Tables 4.2.6.8 and 6.1.1.4'
S S 0.1246 0.1234 'International Tables Vol C Tables 4.2.6.8 and 6.1.1.4'

loop_
_geom_angle_atom_site_label_1
_geom_angle_atom_site_label_2
_geom_angle_atom_site_label_3
_geom_angle
_geom_angle_site_symmetry_3
S1 Ru1 S1 81.84(7) 4_656
N2 Ru1 S1 66.6(2) .
N2 Ru1 S1 88.44(17) 4_656
N2 Ru1 C12 145.0(3) .
N2 Ru1 C13 114.1(3) .
N2 Ru1 C14 98.3(3) .
N2 Ru1 C15 107.2(3) .
N2 Ru1 C16 137.4(4) .
N2 Ru1 C17 175.0(3) .
C12 Ru1 S1 147.2(2) .
C12 Ru1 S1 89.5(2) 4_656
C13 Ru1 S1 110.0(2) 4_656
C13 Ru1 S1 168.0(2) .
C13 Ru1 C12 35.8(3) .
C14 Ru1 S1 130.8(2) .
C14 Ru1 S1 146.6(3) 4_656
C14 Ru1 C12 66.4(3) .
C14 Ru1 C13 37.7(3) .
C14 Ru1 C15 37.0(3) .
C14 Ru1 C17 78.6(3) .
C15 Ru1 S1 163.9(3) 4_656
C15 Ru1 S1 100.4(3) .
C15 Ru1 C12 80.0(3) .
C15 Ru1 C13 67.7(3) .
C16 Ru1 S1 126.6(4) 4_656
C16 Ru1 S1 92.7(3) .
C16 Ru1 C12 67.4(4) .
C16 Ru1 C13 79.0(4) .
C16 Ru1 C14 66.6(4) .
C16 Ru1 C15 37.7(4) .
C16 Ru1 C17 37.8(4) .
C17 Ru1 S1 96.3(3) 4_656
C17 Ru1 S1 112.4(3) .
C17 Ru1 C12 37.0(3) .
C17 Ru1 C13 65.7(3) .
C17 Ru1 C15 68.0(4) .
Ru1 S1 Ru1 95.53(7) 4_656
C8 S1 Ru1 110.1(2) 4_656
C8 S1 Ru1 82.4(3) .
F5 P1 F4 94.2(7) .
F5 P1 F2 92.4(9) .
F5 P1 F6 82.9(8) .
F5 P1 F3 90.3(7) .
F1 P1 F5 173.0(10) .
F1 P1 F4 88.4(5) .
F1 P1 F2 94.1(9) .
F1 P1 F6 90.7(9) .
F1 P1 F3 87.1(6) .
F2 P1 F4 90.0(4) .
F2 P1 F6 174.9(9) .
F2 P1 F3 89.9(5) .
F6 P1 F4 88.2(5) .
F3 P1 F4 175.5(6) .
F3 P1 F6 92.2(6) .
N2 N1 H1 122.8 .
N2 N1 C7 114.4(8) .
C7 N1 H1 122.8 .
N1 N2 Ru1 139.6(6) .
N1 N2 C8 114.4(7) .
C8 N2 Ru1 105.7(5) .
C8 N3 H3 118.0 .
C8 N3 C9 124.0(7) .
C9 N3 H3 118.0 .
C2 C1 H1A 119.4 .
C2 C1 C6 121.2(9) .
C6 C1 H1A 119.4 .
C1 C2 H2 118.9 .
C1 C2 C3 122.2(11) .
C3 C2 H2 118.9 .
C2 C3 H3A 120.5 .
C4 C3 C2 118.9(11) .
C4 C3 H3A 120.5 .
C3 C4 H4 119.2 .
C3 C4 C5 121.6(11) .
C5 C4 H4 119.2 .
C4 C5 H5 120.6 .
C4 C5 C6 118.8(10) .
C6 C5 H5 120.6 .
C1 C6 C5 117.3(8) .
C1 C6 C7 118.2(8) .
C7 C6 C5 124.5(8) .
N1 C7 C6 120.4(9) .
N1 C7 H7 119.8 .
C6 C7 H7 119.8 .
N2 C8 S1 105.3(5) .
N3 C8 S1 124.0(6) .
N3 C8 N2 130.7(7) .
N3 C9 H9A 109.1 .
N3 C9 H9B 109.1 .
N3 C9 C10 112.4(7) .
H9A C9 H9B 107.8 .
C10 C9 H9A 109.1 .
C10 C9 H9B 109.1 .
C9 C10 H10A 109.5 .
C9 C10 H10B 109.5 .
C9 C10 H10C 109.5 .
H10A C10 H10B 109.5 .
H10A C10 H10C 109.5 .
H10B C10 H10C 109.5 .
H11A C11 H11B 109.5 .
H11A C11 H11C 109.5 .
H11B C11 H11C 109.5 .
C12 C11 H11A 109.5 .
C12 C11 H11B 109.5 .
C12 C11 H11C 109.5 .
C11 C12 Ru1 130.1(7) .
C13 C12 Ru1 70.8(5) .
C13 C12 C11 121.2(9) .
C13 C12 C17 118.3(9) .
C17 C12 Ru1 69.0(5) .
C17 C12 C11 120.5(9) .
Ru1 C13 H13 129.8 .
C12 C13 Ru1 73.4(5) .
C12 C13 H13 119.8 .
C12 C13 C14 120.4(9) .
C14 C13 Ru1 69.4(5) .
C14 C13 H13 119.8 .
Ru1 C14 H14 128.0 .
C13 C14 Ru1 72.9(4) .
C13 C14 H14 118.7 .
C15 C14 Ru1 72.7(5) .
C15 C14 C13 122.6(9) .
C15 C14 H14 118.7 .
C14 C15 Ru1 70.3(5) .
C14 C15 C16 116.0(9) .
C14 C15 C19 121.2(13) .
C16 C15 Ru1 68.7(5) .
C16 C15 C19 122.6(13) .
C19 C15 Ru1 134.6(7) .
Ru1 C16 H16 126.5 .
C15 C16 Ru1 73.6(5) .
C15 C16 H16 118.9 .
C17 C16 Ru1 72.9(5) .
C17 C16 C15 122.1(9) .
C17 C16 H16 118.9 .
Ru1 C17 H17 129.3 .
C12 C17 Ru1 74.0(5) .
C12 C17 H17 119.8 .
C16 C17 Ru1 69.3(5) .
C16 C17 C12 120.4(9) .
C16 C17 H17 119.8 .
H18A C18 H18B 109.5 .
H18A C18 H18C 109.5 .
H18B C18 H18C 109.5 .
C19 C18 H18A 109.5 .
C19 C18 H18B 109.5 .
C19 C18 H18C 109.5 .
C15 C19 H19 91.2 .
C15 C19 C20 117.4(10) .
C18 C19 C15 126.2(10) .
C18 C19 H19 91.2 .
C18 C19 C20 116.3(11) .
C20 C19 H19 91.2 .
C19 C20 H20A 109.5 .
C19 C20 H20B 109.5 .
C19 C20 H20C 109.5 .
H20A C20 H20B 109.5 .
H20A C20 H20C 109.5 .
H20B C20 H20C 109.5 .

loop_
_geom_bond_atom_site_label_1
_geom_bond_atom_site_label_2
_geom_bond_distance
_geom_bond_site_symmetry_2
Ru1 S1 2.403(2) .
Ru1 S1 2.4163(19) 4_656
Ru1 N2 2.113(7) .
Ru1 C12 2.256(8) .
Ru1 C13 2.223(8) .
Ru1 C14 2.177(8) .
Ru1 C15 2.208(8) .
Ru1 C16 2.144(8) .
Ru1 C17 2.190(8) .
S1 Ru1 2.4163(19) 4_656
S1 C8 1.776(8) .
P1 F5 1.486(11) .
P1 F1 1.480(9) .
P1 F4 1.547(7) .
P1 F2 1.486(8) .
P1 F6 1.540(9) .
P1 F3 1.531(7) .
N1 H1 0.8600 .
N1 N2 1.327(9) .
N1 C7 1.336(10) .
N2 C8 1.341(10) .
N3 H3 0.8600 .
N3 C8 1.307(9) .
N3 C9 1.447(10) .
C1 H1A 0.9300 .
C1 C2 1.352(12) .
C1 C6 1.369(11) .
C2 H2 0.9300 .
C2 C3 1.361(15) .
C3 H3A 0.9300 .
C3 C4 1.348(15) .
C4 H4 0.9300 .
C4 C5 1.384(13) .
C5 H5 0.9300 .
C5 C6 1.438(12) .
C6 C7 1.434(11) .
C7 H7 0.9300 .
C9 H9A 0.9700 .
C9 H9B 0.9700 .
C9 C10 1.487(12) .
C10 H10A 0.9600 .
C10 H10B 0.9600 .
C10 H10C 0.9600 .
C11 H11A 0.9600 .
C11 H11B 0.9600 .
C11 H11C 0.9600 .
C11 C12 1.506(13) .
C12 C13 1.376(11) .
C12 C17 1.413(13) .
C13 H13 0.9300 .
C13 C14 1.423(12) .
C14 H14 0.9300 .
C14 C15 1.390(13) .
C15 C16 1.408(14) .
C15 C19 1.427(14) .
C16 H16 0.9300 .
C16 C17 1.404(14) .
C17 H17 0.9300 .
C18 H18A 0.9600 .
C18 H18B 0.9600 .
C18 H18C 0.9600 .
C18 C19 1.336(13) .
C19 H19 0.9800 .
C19 C20 1.442(11) .
C20 H20A 0.9600 .
C20 H20B 0.9600 .
C20 H20C 0.9600 .

loop_
_geom_torsion_atom_site_label_1
_geom_torsion_atom_site_label_2
_geom_torsion_atom_site_label_3
_geom_torsion_atom_site_label_4
_geom_torsion
_geom_torsion_site_symmetry_1
_geom_torsion_site_symmetry_4
Ru1 S1 C8 N2 0.7(5) . .
Ru1 S1 C8 N2 -92.4(5) 4_656 .
Ru1 S1 C8 N3 90.0(7) 4_656 .
Ru1 S1 C8 N3 -176.9(7) . .
Ru1 N2 C8 S1 -0.9(5) . .
Ru1 N2 C8 N3 176.5(7) . .
Ru1 C12 C13 C14 53.2(7) . .
Ru1 C12 C17 C16 -53.5(7) . .
Ru1 C13 C14 C15 55.5(7) . .
Ru1 C14 C15 C16 52.8(7) . .
Ru1 C14 C15 C19 -130.9(9) . .
Ru1 C15 C16 C17 56.9(7) . .
Ru1 C15 C19 C18 -14(3) . .
Ru1 C15 C19 C20 170.6(11) . .
Ru1 C16 C17 C12 55.7(7) . .
S1 Ru1 S1 Ru1 17.22(9) 4_656 4_656
S1 Ru1 S1 C8 -92.3(2) 4_656 .
S1 Ru1 N2 N1 -103.6(8) 4_656 .
S1 Ru1 N2 N1 174.6(8) . .
S1 Ru1 N2 C8 0.7(4) . .
S1 Ru1 N2 C8 82.5(5) 4_656 .
S1 Ru1 C12 C11 85.7(10) . .
S1 Ru1 C12 C11 11.7(9) 4_656 .
S1 Ru1 C12 C13 -159.3(4) . .
S1 Ru1 C12 C13 126.7(5) 4_656 .
S1 Ru1 C12 C17 -101.1(6) 4_656 .
S1 Ru1 C12 C17 -27.0(8) . .
S1 Ru1 C13 C12 -58.6(6) 4_656 .
S1 Ru1 C13 C12 113.0(11) . .
S1 Ru1 C13 C14 -19.5(15) . .
S1 Ru1 C13 C14 168.9(5) 4_656 .
S1 Ru1 C14 C13 174.7(4) . .
S1 Ru1 C14 C13 -19.1(8) 4_656 .
S1 Ru1 C14 C15 -152.5(5) 4_656 .
S1 Ru1 C14 C15 41.4(7) . .
S1 Ru1 C15 C14 -149.4(5) . .
S1 Ru1 C15 C14 113.9(10) 4_656 .
S1 Ru1 C15 C16 -15.9(14) 4_656 .
S1 Ru1 C15 C16 80.8(6) . .
S1 Ru1 C15 C19 -131.3(14) 4_656 .
S1 Ru1 C15 C19 -34.6(16) . .
S1 Ru1 C16 C15 174.6(5) 4_656 .
S1 Ru1 C16 C15 -103.6(6) . .
S1 Ru1 C16 C17 124.3(6) . .
S1 Ru1 C16 C17 42.4(7) 4_656 .
S1 Ru1 C17 C12 164.6(5) . .
S1 Ru1 C17 C12 80.8(5) 4_656 .
S1 Ru1 C17 C16 -63.3(6) . .
S1 Ru1 C17 C16 -147.0(6) 4_656 .
N1 N2 C8 S1 -176.6(5) . .
N1 N2 C8 N3 0.8(12) . .
N2 Ru1 S1 Ru1 109.06(19) . 4_656
N2 Ru1 S1 C8 -0.5(3) . .
N2 Ru1 C12 C11 -74.9(11) . .
N2 Ru1 C12 C13 40.1(8) . .
N2 Ru1 C12 C17 172.3(5) . .
N2 Ru1 C13 C12 -156.2(5) . .
N2 Ru1 C13 C14 71.4(6) . .
N2 Ru1 C14 C13 -119.1(5) . .
N2 Ru1 C14 C15 107.6(6) . .
N2 Ru1 C15 C14 -80.9(6) . .
N2 Ru1 C15 C16 149.3(6) . .
N2 Ru1 C15 C19 34.0(16) . .
N2 Ru1 C16 C15 -46.1(8) . .
N2 Ru1 C16 C17 -178.2(5) . .
N2 Ru1 C17 C12 -118(4) . .
N2 Ru1 C17 C16 15(4) . .
N2 N1 C7 C6 -179.0(7) . .
C1 C2 C3 C4 0.2(16) . .
C1 C6 C7 N1 174.9(7) . .
C2 C1 C6 C5 -0.5(12) . .
C2 C1 C6 C7 180.0(8) . .
C2 C3 C4 C5 0.4(17) . .
C3 C4 C5 C6 -1.0(16) . .
C4 C5 C6 C1 1.0(13) . .
C4 C5 C6 C7 -179.5(8) . .
C5 C6 C7 N1 -4.6(12) . .
C6 C1 C2 C3 -0.1(15) . .
C7 N1 N2 Ru1 8.0(11) . .
C7 N1 N2 C8 -178.4(7) . .
C8 N3 C9 C10 86.2(10) . .
C9 N3 C8 S1 4.6(11) . .
C9 N3 C8 N2 -172.4(8) . .
C11 C12 C13 Ru1 125.9(8) . .
C11 C12 C13 C14 179.1(8) . .
C11 C12 C17 Ru1 -125.1(8) . .
C11 C12 C17 C16 -178.6(8) . .
C12 Ru1 S1 Ru1 -59.0(4) . 4_656
C12 Ru1 S1 C8 -168.6(5) . .
C12 Ru1 N2 N1 -16.6(11) . .
C12 Ru1 N2 C8 169.4(5) . .
C12 Ru1 C13 C14 -132.5(9) . .
C12 Ru1 C14 C13 28.1(5) . .
C12 Ru1 C14 C15 -105.3(7) . .
C12 Ru1 C15 C14 63.9(6) . .
C12 Ru1 C15 C16 -65.9(6) . .
C12 Ru1 C15 C19 178.7(16) . .
C12 Ru1 C16 C15 103.2(6) . .
C12 Ru1 C16 C17 -28.9(5) . .
C12 Ru1 C17 C16 132.2(8) . .
C12 C13 C14 Ru1 -55.0(7) . .
C12 C13 C14 C15 0.5(13) . .
C13 Ru1 S1 Ru1 -154.8(11) . 4_656
C13 Ru1 S1 C8 95.6(12) . .
C13 Ru1 N2 N1 7.7(9) . .
C13 Ru1 N2 C8 -166.2(5) . .
C13 Ru1 C12 C11 -115.0(12) . .
C13 Ru1 C12 C17 132.2(9) . .
C13 Ru1 C14 C15 -133.4(9) . .
C13 Ru1 C15 C14 28.7(5) . .
C13 Ru1 C15 C16 -101.1(7) . .
C13 Ru1 C15 C19 143.6(17) . .
C13 Ru1 C16 C15 67.7(6) . .
C13 Ru1 C16 C17 -64.4(6) . .
C13 Ru1 C17 C12 -28.4(5) . .
C13 Ru1 C17 C16 103.8(6) . .
C13 C12 C17 Ru1 52.6(7) . .
C13 C12 C17 C16 -1.0(12) . .
C13 C14 C15 Ru1 -55.6(7) . .
C13 C14 C15 C16 -2.8(12) . .
C13 C14 C15 C19 173.5(8) . .
C14 Ru1 S1 Ru1 -170.4(3) . 4_656
C14 Ru1 S1 C8 80.0(4) . .
C14 Ru1 N2 N1 43.6(8) . .
C14 Ru1 N2 C8 -130.3(5) . .
C14 Ru1 C12 C11 -144.5(10) . .
C14 Ru1 C12 C13 -29.5(6) . .
C14 Ru1 C12 C17 102.7(6) . .
C14 Ru1 C13 C12 132.5(9) . .
C14 Ru1 C15 C16 -129.8(9) . .
C14 Ru1 C15 C19 114.9(18) . .
C14 Ru1 C16 C15 30.2(6) . .
C14 Ru1 C16 C17 -101.9(6) . .
C14 Ru1 C17 C12 -65.8(6) . .
C14 Ru1 C17 C16 66.4(6) . .
C14 C15 C16 Ru1 -53.6(7) . .
C14 C15 C16 C17 3.3(12) . .
C14 C15 C19 C18 79(2) . .
C14 C15 C19 C20 -96.8(17) . .
C15 Ru1 S1 Ru1 -146.6(3) . 4_656
C15 Ru1 S1 C8 103.8(4) . .
C15 Ru1 N2 N1 80.5(9) . .
C15 Ru1 N2 C8 -93.5(5) . .
C15 Ru1 C12 C11 179.4(10) . .
C15 Ru1 C12 C13 -65.6(6) . .
C15 Ru1 C12 C17 66.6(6) . .
C15 Ru1 C13 C12 104.3(7) . .
C15 Ru1 C13 C14 -28.2(6) . .
C15 Ru1 C14 C13 133.4(9) . .
C15 Ru1 C16 C17 -132.1(9) . .
C15 Ru1 C17 C12 -102.9(6) . .
C15 Ru1 C17 C16 29.3(6) . .
C15 C16 C17 Ru1 -57.2(7) . .
C15 C16 C17 C12 -1.5(13) . .
C16 Ru1 S1 Ru1 -109.4(4) . 4_656
C16 Ru1 S1 C8 141.0(5) . .
C16 Ru1 N2 N1 107.9(9) . .
C16 Ru1 N2 C8 -66.0(7) . .
C16 Ru1 C12 C11 142.2(11) . .
C16 Ru1 C12 C13 -102.8(7) . .
C16 Ru1 C12 C17 29.4(6) . .
C16 Ru1 C13 C12 66.6(7) . .
C16 Ru1 C13 C14 -65.9(6) . .
C16 Ru1 C14 C13 102.6(7) . .
C16 Ru1 C14 C15 -30.8(6) . .
C16 Ru1 C15 C14 129.8(9) . .
C16 Ru1 C15 C19 -115.3(18) . .
C16 Ru1 C17 C12 -132.2(8) . .
C16 C15 C19 C18 -105(2) . .
C16 C15 C19 C20 79.2(18) . .
C17 Ru1 S1 Ru1 -76.2(3) . 4_656
C17 Ru1 S1 C8 174.2(4) . .
C17 Ru1 N2 N1 95(4) . .
C17 Ru1 N2 C8 -79(4) . .
C17 Ru1 C12 C11 112.8(12) . .
C17 Ru1 C12 C13 -132.2(9) . .
C17 Ru1 C13 C12 29.3(6) . .
C17 Ru1 C13 C14 -103.2(6) . .
C17 Ru1 C14 C13 64.9(6) . .
C17 Ru1 C14 C15 -68.5(6) . .
C17 Ru1 C15 C14 100.5(6) . .
C17 Ru1 C15 C16 -29.3(6) . .
C17 Ru1 C15 C19 -144.7(17) . .
C17 Ru1 C16 C15 132.1(9) . .
C17 C12 C13 Ru1 -51.7(7) . .
C17 C12 C13 C14 1.4(12) . .
C19 C15 C16 Ru1 130.2(9) . .
C19 C15 C16 C17 -172.9(9) . .
